data_2223420
loop_
_publ_author_name
'Zhu, Kai'
'Liu, Hui'
'Wang, Yan-Hua'
'Han, Ping-Fang'
'Wei, Ping'

_publ_section_title
;
 2-Nitrobenzyl 2-chloroacetate
;
_journal_coeditor_code HK2752
_journal_issue 10
_journal_name_full 'Acta Crystallographica Section E'
_journal_page_first o2319
_journal_paper_doi 10.1107/S1600536809031444
_journal_volume 65
_journal_year 2009
_chemical_formula_iupac 'C9 H8 Cl N O4'
_chemical_formula_moiety 'C9 H8 Cl N O4'
_chemical_formula_sum 'C9 H8 Cl N O4'
_chemical_formula_weight 229.61
_chemical_name_systematic
;
2-Nitrobenzyl 2-chloroacetate
;
_space_group_IT_number 14
_symmetry_cell_setting monoclinic
_symmetry_space_group_name_Hall '-P 2ybc'
_symmetry_space_group_name_H-M 'P 1 21/c 1'
_atom_sites_solution_hydrogens geom
_atom_sites_solution_primary direct
_atom_sites_solution_secondary difmap
_audit_creation_method SHELXL-97
_cell_angle_alpha 90.00
_cell_angle_beta 92.52(3)
_cell_angle_gamma 90.00
_cell_formula_units_Z 4
_cell_length_a 8.0270(16)
_cell_length_b 6.7530(14)
_cell_length_c 19.266(4)
_cell_measurement_reflns_used 25
_cell_measurement_temperature 294(2)
_cell_measurement_theta_max 13
_cell_measurement_theta_min 9
_cell_volume 1043.3(4)
_computing_cell_refinement 'CAD-4 Software (Enraf--Nonius, 1989)'
_computing_data_collection 'CAD-4 Software (Enraf--Nonius, 1989)'
_computing_data_reduction 'XCAD4 (Harms & Wocadlo, 1995)'
_computing_molecular_graphics 'ORTEP-3 for Windows (Farrugia, 1997) and PLATON (Spek, 2009)'
_computing_publication_material 'SHELXL97 (Sheldrick, 2008)'
_computing_structure_refinement 'SHELXL97 (Sheldrick, 2008)'
_computing_structure_solution 'SHELXS97 (Sheldrick, 2008)'
_diffrn_ambient_temperature 294(2)
_diffrn_measured_fraction_theta_full 1.000
_diffrn_measured_fraction_theta_max 1.000
_diffrn_measurement_device_type 'Enraf--Nonius CAD-4'
_diffrn_measurement_method \w/2\q
_diffrn_radiation_monochromator graphite
_diffrn_radiation_source 'fine-focus sealed tube'
_diffrn_radiation_type MoK\a
_diffrn_radiation_wavelength 0.71073
_diffrn_reflns_av_R_equivalents 0.0253
_diffrn_reflns_av_sigmaI/netI 0.0471
_diffrn_reflns_limit_h_max 9
_diffrn_reflns_limit_h_min 0
_diffrn_reflns_limit_k_max 8
_diffrn_reflns_limit_k_min 0
_diffrn_reflns_limit_l_max 23
_diffrn_reflns_limit_l_min -23
_diffrn_reflns_number 2036
_diffrn_reflns_theta_full 25.26
_diffrn_reflns_theta_max 25.26
_diffrn_reflns_theta_min 2.12
_diffrn_standards_decay_% 1
_diffrn_standards_interval_time 120
_diffrn_standards_number 3
_exptl_absorpt_coefficient_mu 0.359
_exptl_absorpt_correction_T_max 0.9650
_exptl_absorpt_correction_T_min 0.9000
_exptl_absorpt_correction_type psi-scan
_exptl_absorpt_process_details '(North <i>et al.</i>,  1968)'
_exptl_crystal_colour yellow
_exptl_crystal_density_diffrn 1.462
_exptl_crystal_density_method 'not measured'
_exptl_crystal_description block
_exptl_crystal_F_000 472
_exptl_crystal_size_max 0.30
_exptl_crystal_size_mid 0.20
_exptl_crystal_size_min 0.10
_refine_diff_density_max 0.285
_refine_diff_density_min -0.229
_refine_ls_extinction_coef 0.031(4)
_refine_ls_extinction_expression Fc^*^=kFc[1+0.001xFc^2^\l^3^/sin(2\q)]^-1/4^
_refine_ls_extinction_method 'SHELXL97 (Sheldrick, 2008)'
_refine_ls_goodness_of_fit_ref 1.001
_refine_ls_hydrogen_treatment constr
_refine_ls_matrix_type full
_refine_ls_number_parameters 137
_refine_ls_number_reflns 1893
_refine_ls_number_restraints 0
_refine_ls_restrained_S_all 1.001
_refine_ls_R_factor_all 0.1403
_refine_ls_R_factor_gt 0.0666
_refine_ls_shift/su_max 0.000
_refine_ls_shift/su_mean 0.000
_refine_ls_structure_factor_coef Fsqd
_refine_ls_weighting_details 'calc w=1/[\s^2^(Fo^2^)+(0.07P)^2^+0.84P] where P=(Fo^2^+2Fc^2^)/3'
_refine_ls_weighting_scheme calc
_refine_ls_wR_factor_gt 0.1523
_refine_ls_wR_factor_ref 0.1946
_reflns_number_gt 891
_reflns_number_total 1893
_reflns_threshold_expression I>2\s(I)
_cod_data_source_file hk2752.cif
_cod_data_source_block I
_cod_original_sg_symbol_H-M 'P 21/c'
_cod_database_code 2223420
_cod_database_fobs_code 2223420

loop_
_symmetry_equiv_pos_as_xyz
'x, y, z'
'-x, y+1/2, -z+1/2'
'-x, -y, -z'
'x, -y-1/2, z-1/2'

loop_
_atom_site_type_symbol
_atom_site_label
_atom_site_fract_x
_atom_site_fract_y
_atom_site_fract_z
_atom_site_U_iso_or_equiv
_atom_site_adp_type
_atom_site_calc_flag
_atom_site_refinement_flags
_atom_site_occupancy
_atom_site_disorder_assembly
_atom_site_disorder_group
Cl Cl -0.3781(2) 0.3294(4) 0.19943(9) 0.1458(10) Uani d . 1 . .
O O1 -0.0286(4) 0.3868(6) 0.25207(18) 0.0985(12) Uani d . 1 . .
O O2 -0.0679(3) 0.2382(5) 0.35365(15) 0.0743(9) Uani d . 1 . .
O O3 0.4281(5) 0.3113(9) 0.3977(2) 0.151(2) Uani d . 1 . .
O O4 0.5546(5) 0.2492(8) 0.4935(3) 0.161(2) Uani d . 1 . .
N N 0.4264(5) 0.2744(8) 0.4576(3) 0.1028(16) Uani d . 1 . .
C C1 -0.2908(6) 0.2341(10) 0.2755(2) 0.1002(18) Uani d . 1 . .
H H1A -0.3577 0.2745 0.3137 0.120 Uiso calc R 1 . .
H H1B -0.2939 0.0906 0.2730 0.120 Uiso calc R 1 . .
C C2 -0.1141(6) 0.2988(7) 0.2904(2) 0.0722(13) Uani d . 1 . .
C C3 0.1048(5) 0.2696(7) 0.3759(2) 0.0722(13) Uani d . 1 . .
H H3A 0.1424 0.3976 0.3600 0.087 Uiso calc R 1 . .
H H3B 0.1746 0.1680 0.3566 0.087 Uiso calc R 1 . .
C C4 0.1165(5) 0.2610(6) 0.4535(2) 0.0559(10) Uani d . 1 . .
C C5 0.2673(5) 0.2629(7) 0.4927(2) 0.0706(13) Uani d . 1 . .
C C6 0.2753(7) 0.2548(8) 0.5642(3) 0.0889(15) Uani d . 1 . .
H H6A 0.3780 0.2567 0.5885 0.107 Uiso calc R 1 . .
C C7 0.1300(8) 0.2440(7) 0.5994(3) 0.0874(15) Uani d . 1 . .
H H7A 0.1332 0.2379 0.6477 0.105 Uiso calc R 1 . .
C C8 -0.0187(6) 0.2423(7) 0.5624(2) 0.0735(13) Uani d . 1 . .
H H8A -0.1173 0.2364 0.5859 0.088 Uiso calc R 1 . .
C C9 -0.0259(5) 0.2491(6) 0.4913(2) 0.0599(11) Uani d . 1 . .
H H9A -0.1294 0.2456 0.4677 0.072 Uiso calc R 1 . .

loop_
_atom_site_aniso_label
_atom_site_aniso_U_11
_atom_site_aniso_U_22
_atom_site_aniso_U_33
_atom_site_aniso_U_12
_atom_site_aniso_U_13
_atom_site_aniso_U_23
Cl 0.1014(12) 0.224(2) 0.1105(13) 0.0086(13) -0.0150(9) 0.0395(14)
O1 0.101(3) 0.116(3) 0.080(2) -0.014(2) 0.0205(19) 0.024(2)
O2 0.0632(18) 0.096(2) 0.0641(19) -0.0135(17) 0.0092(14) 0.0080(17)
O3 0.074(2) 0.267(7) 0.115(3) -0.035(3) 0.041(2) -0.036(4)
O4 0.055(2) 0.222(6) 0.205(5) 0.002(3) 0.001(3) 0.003(4)
N 0.049(3) 0.122(4) 0.138(4) -0.010(3) 0.013(3) -0.032(4)
C1 0.077(3) 0.148(5) 0.076(3) -0.006(4) 0.004(2) 0.008(3)
C2 0.080(3) 0.075(3) 0.064(3) 0.004(3) 0.018(2) 0.000(3)
C3 0.062(3) 0.080(3) 0.076(3) -0.008(2) 0.021(2) -0.005(3)
C4 0.051(2) 0.050(2) 0.068(2) 0.000(2) 0.0161(19) -0.005(2)
C5 0.057(2) 0.071(3) 0.086(3) -0.005(2) 0.016(2) -0.007(3)
C6 0.081(3) 0.091(4) 0.093(4) 0.003(3) -0.015(3) 0.004(3)
C7 0.114(4) 0.080(4) 0.069(3) -0.001(4) 0.015(3) 0.001(3)
C8 0.078(3) 0.064(3) 0.080(3) -0.003(3) 0.028(3) 0.001(3)
C9 0.056(2) 0.056(3) 0.070(3) -0.001(2) 0.0164(19) -0.001(2)

loop_
_atom_type_symbol
_atom_type_description
_atom_type_scat_dispersion_real
_atom_type_scat_dispersion_imag
_atom_type_scat_source
C C 0.0033 0.0016 'International Tables Vol C Tables 4.2.6.8 and 6.1.1.4'
H H 0.0000 0.0000 'International Tables Vol C Tables 4.2.6.8 and 6.1.1.4'
N N 0.0061 0.0033 'International Tables Vol C Tables 4.2.6.8 and 6.1.1.4'
O O 0.0106 0.0060 'International Tables Vol C Tables 4.2.6.8 and 6.1.1.4'
Cl Cl 0.1484 0.1585 'International Tables Vol C Tables 4.2.6.8 and 6.1.1.4'

loop_
_geom_angle_atom_site_label_1
_geom_angle_atom_site_label_2
_geom_angle_atom_site_label_3
_geom_angle_site_symmetry_1
_geom_angle_site_symmetry_3
_geom_angle
_geom_angle_publ_flag
C2 O2 C3 . . 117.0(3) ?
O3 N O4 . . 122.3(5) ?
O3 N C5 . . 120.5(5) ?
O4 N C5 . . 117.2(6) ?
C2 C1 Cl . . 113.6(4) ?
C2 C1 H1A . . 108.8 ?
Cl C1 H1A . . 108.8 ?
C2 C1 H1B . . 108.8 ?
Cl C1 H1B . . 108.8 ?
H1A C1 H1B . . 107.7 ?
O1 C2 O2 . . 125.4(5) ?
O1 C2 C1 . . 126.5(5) ?
O2 C2 C1 . . 108.1(4) ?
O2 C3 C4 . . 107.9(3) ?
O2 C3 H3A . . 110.1 ?
C4 C3 H3A . . 110.1 ?
O2 C3 H3B . . 110.1 ?
C4 C3 H3B . . 110.1 ?
H3A C3 H3B . . 108.4 ?
C9 C4 C5 . . 115.6(4) ?
C9 C4 C3 . . 120.8(4) ?
C5 C4 C3 . . 123.7(4) ?
C6 C5 C4 . . 122.7(4) ?
C6 C5 N . . 117.2(5) ?
C4 C5 N . . 120.0(4) ?
C7 C6 C5 . . 119.5(5) ?
C7 C6 H6A . . 120.3 ?
C5 C6 H6A . . 120.3 ?
C8 C7 C6 . . 119.0(5) ?
C8 C7 H7A . . 120.5 ?
C6 C7 H7A . . 120.5 ?
C7 C8 C9 . . 121.4(4) ?
C7 C8 H8A . . 119.3 ?
C9 C8 H8A . . 119.3 ?
C8 C9 C4 . . 121.9(4) ?
C8 C9 H9A . . 119.0 ?
C4 C9 H9A . . 119.0 ?

loop_
_geom_bond_atom_site_label_1
_geom_bond_atom_site_label_2
_geom_bond_site_symmetry_2
_geom_bond_distance
_geom_bond_publ_flag
Cl C1 . 1.721(5) ?
O1 C2 . 1.189(5) ?
O2 C2 . 1.324(5) ?
O2 C3 . 1.448(5) ?
N O3 . 1.181(6) ?
N O4 . 1.227(6) ?
N C5 . 1.472(6) ?
C1 C2 . 1.499(7) ?
C1 H1A . 0.9700 ?
C1 H1B . 0.9700 ?
C3 C4 . 1.494(6) ?
C3 H3A . 0.9700 ?
C3 H3B . 0.9700 ?
C4 C9 . 1.385(5) ?
C4 C5 . 1.398(6) ?
C5 C6 . 1.378(6) ?
C6 C7 . 1.377(7) ?
C6 H6A . 0.9300 ?
C7 C8 . 1.363(7) ?
C7 H7A . 0.9300 ?
C8 C9 . 1.369(6) ?
C8 H8A . 0.9300 ?
C9 H9A . 0.9300 ?

loop_
_geom_hbond_atom_site_label_D
_geom_hbond_atom_site_label_H
_geom_hbond_atom_site_label_A
_geom_hbond_site_symmetry_A
_geom_hbond_distance_DH
_geom_hbond_distance_HA
_geom_hbond_distance_DA
_geom_hbond_angle_DHA
_geom_hbond_publ_flag
C1 H1A O3 1_455 0.97 2.43 3.372(6) 166 yes
C7 H7A O1 4_566 0.93 2.58 3.374(6) 143 yes
C9 H9A O2 . 0.93 2.27 2.660(5) 104 yes

loop_
_geom_torsion_atom_site_label_1
_geom_torsion_atom_site_label_2
_geom_torsion_atom_site_label_3
_geom_torsion_atom_site_label_4
_geom_torsion_site_symmetry_1
_geom_torsion_site_symmetry_2
_geom_torsion_site_symmetry_3
_geom_torsion_site_symmetry_4
_geom_torsion
_geom_torsion_publ_flag
C3 O2 C2 O1 . . . . -4.6(7) ?
C3 O2 C2 C1 . . . . 174.4(4) ?
Cl C1 C2 O1 . . . . -9.0(8) ?
Cl C1 C2 O2 . . . . 172.1(3) ?
C2 O2 C3 C4 . . . . 159.9(4) ?
O2 C3 C4 C9 . . . . -7.0(6) ?
O2 C3 C4 C5 . . . . 172.5(4) ?
C9 C4 C5 C6 . . . . -0.4(7) ?
C3 C4 C5 C6 . . . . -180.0(5) ?
C9 C4 C5 N . . . . 179.8(4) ?
C3 C4 C5 N . . . . 0.2(7) ?
O3 N C5 C6 . . . . -168.6(6) ?
O4 N C5 C6 . . . . 9.6(8) ?
O3 N C5 C4 . . . . 11.2(8) ?
O4 N C5 C4 . . . . -170.6(5) ?
C4 C5 C6 C7 . . . . 0.2(8) ?
N C5 C6 C7 . . . . 180.0(5) ?
C5 C6 C7 C8 . . . . -0.3(8) ?
C6 C7 C8 C9 . . . . 0.7(8) ?
C7 C8 C9 C4 . . . . -1.0(7) ?
C5 C4 C9 C8 . . . . 0.8(6) ?
C3 C4 C9 C8 . . . . -179.6(4) ?

loop_
_cod_related_entry_id
_cod_related_entry_database
_cod_related_entry_code
1 ChemSpider 24743053
